data_7214007
loop_
_publ_author_name
'Sun, Ya-guang'
'Li, Jian'
'Li, Ke-long'
'Xu, Zhen-he'
'Ding, Fu'
'Ren, Bao-yi'
'Wang, Shu-ju'
'You, Li-xin'
'Xiong, Gang'
'Smet, Philippe F.'

_publ_section_title
;
 A family of 3D lanthanide--organic frameworks constructed from
 parallelogram secondary building units: synthesis, structures and
 properties
;
_journal_issue 9
_journal_name_full CrystEngComm
_journal_page_first 1777
_journal_paper_doi 10.1039/c3ce42197j
_journal_volume 16
_journal_year 2014
_chemical_formula_sum 'C18 H18 N O19 Pr2'
_chemical_formula_weight 834.15
_chemical_name_systematic
; 
 ? 
;
_space_group_IT_number 14
_symmetry_cell_setting monoclinic
_symmetry_space_group_name_Hall '-P 2ybc'
_symmetry_space_group_name_H-M 'P 1 21/c 1'
_atom_sites_solution_hydrogens geom
_atom_sites_solution_primary direct
_atom_sites_solution_secondary difmap
_audit_creation_method SHELXL-97
_cell_angle_alpha 90.00
_cell_angle_beta 120.14(2)
_cell_angle_gamma 90.00
_cell_formula_units_Z 4
_cell_length_a 6.7147(13)
_cell_length_b 30.942(6)
_cell_length_c 12.909(4)
_cell_measurement_reflns_used 5336
_cell_measurement_temperature 293(2)
_cell_measurement_theta_max 27.55
_cell_measurement_theta_min 3.11
_cell_volume 2319.4(11)
_computing_cell_refinement 'Bruker XSCANS'
_computing_data_collection 'Bruker XSCANS'
_computing_data_reduction 'Bruker SHELXTL'
_computing_molecular_graphics 'Bruker SHELXTL'
_computing_publication_material 'Bruker SHELXTL'
_computing_structure_refinement 'SHELXL-97 (Sheldrick, 1997)'
_computing_structure_solution 'SHELXS-97 (Sheldrick, 1990)'
_diffrn_ambient_temperature 293(2)
_diffrn_detector_area_resol_mean 0
_diffrn_measured_fraction_theta_full 0.994
_diffrn_measured_fraction_theta_max 0.994
_diffrn_measurement_device_type 'Bruker P4'
_diffrn_measurement_method '\w scans'
_diffrn_radiation_monochromator graphite
_diffrn_radiation_source 'fine-focus sealed tube'
_diffrn_radiation_type MoK\a
_diffrn_radiation_wavelength 0.71073
_diffrn_reflns_av_R_equivalents 0.0914
_diffrn_reflns_av_sigmaI/netI 0.0594
_diffrn_reflns_limit_h_max 8
_diffrn_reflns_limit_h_min -8
_diffrn_reflns_limit_k_max 40
_diffrn_reflns_limit_k_min -40
_diffrn_reflns_limit_l_max 16
_diffrn_reflns_limit_l_min -16
_diffrn_reflns_number 22648
_diffrn_reflns_theta_full 27.55
_diffrn_reflns_theta_max 27.55
_diffrn_reflns_theta_min 3.11
_diffrn_standards_decay_% 0
_diffrn_standards_interval_count 0
_diffrn_standards_interval_time 0
_diffrn_standards_number 0
_exptl_absorpt_coefficient_mu 4.252
_exptl_absorpt_correction_T_max 0.427
_exptl_absorpt_correction_T_min 0.375
_exptl_absorpt_correction_type multi-scan
_exptl_absorpt_process_details SADABS
_exptl_crystal_colour colourless
_exptl_crystal_density_diffrn 2.389
_exptl_crystal_density_method 'not measured'
_exptl_crystal_description rectangular
_exptl_crystal_F_000 1612
_exptl_crystal_size_max 0.30
_exptl_crystal_size_mid 0.20
_exptl_crystal_size_min 0.20
_refine_diff_density_max 0.973
_refine_diff_density_min -1.703
_refine_diff_density_rms 0.177
_refine_ls_extinction_method none
_refine_ls_goodness_of_fit_ref 1.105
_refine_ls_hydrogen_treatment none
_refine_ls_matrix_type full
_refine_ls_number_parameters 373
_refine_ls_number_reflns 5336
_refine_ls_number_restraints 12
_refine_ls_restrained_S_all 1.104
_refine_ls_R_factor_all 0.0465
_refine_ls_R_factor_gt 0.0405
_refine_ls_shift/su_max 0.001
_refine_ls_shift/su_mean 0.000
_refine_ls_structure_factor_coef Fsqd
_refine_ls_weighting_details 'calc w=1/[\s^2^(Fo^2^)+(0.0295P)^2^+5.4153P] where P=(Fo^2^+2Fc^2^)/3'
_refine_ls_weighting_scheme calc
_refine_ls_wR_factor_gt 0.0909
_refine_ls_wR_factor_ref 0.0942
_reflns_number_gt 4772
_reflns_number_total 5336
_reflns_threshold_expression >2sigma(I)
_cod_data_source_file c3ce42197j.txt
_cod_data_source_block 2
_cod_depositor_comments
;
The following automatic conversions were performed:

'_symmetry_cell_setting' value 'Monoclinic' changed to 'monoclinic'
according to
/usr/data/users/saulius/automatic-downloads/current/RSC/lib/dictionaries/cif_core.dic
dictionary named 'cif_core.dic' version 2.4.2 from 2011-04-26.

Automatic conversion script
Id: cif_fix_values 2281 2013-09-26 08:29:07Z andrius 
;
_cod_original_cell_volume 2319.4(10)
_cod_original_sg_symbol_H-M P21/c
_cod_database_code 7214007

loop_
_symmetry_equiv_pos_as_xyz
'x, y, z'
'-x, y+1/2, -z+1/2'
'-x, -y, -z'
'x, -y-1/2, z-1/2'

loop_
_atom_site_label
_atom_site_type_symbol
_atom_site_fract_x
_atom_site_fract_y
_atom_site_fract_z
_atom_site_U_iso_or_equiv
_atom_site_adp_type
_atom_site_occupancy
_atom_site_symmetry_multiplicity
_atom_site_calc_flag
_atom_site_refinement_flags
H1 H 0.957(12) -0.159(3) 1.124(7) 0.05(2) Uiso 1 1 d .
C11 C 0.7671(10) -0.12163(19) 0.9821(5) 0.0313(13) Uani 1 1 d .
H11 H 0.7115 -0.1433 0.9244 0.038 Uiso 1 1 calc R
N1 N 0.8997(9) -0.13202(17) 1.0974(5) 0.0327(11) Uani 1 1 d .
C12 C 0.9832(10) -0.10120(19) 1.1837(6) 0.0322(13) Uani 1 1 d .
H12 H 1.0761 -0.1090 1.2636 0.039 Uiso 1 1 calc R
Pr1 Pr 0.58082(4) 0.246939(9) 0.29897(2) 0.01663(9) Uani 1 1 d .
Pr2 Pr 0.20161(4) 0.084206(9) 0.45416(2) 0.01734(9) Uani 1 1 d .
O1 O 0.4402(6) 0.10416(12) 0.6784(3) 0.0268(8) Uani 1 1 d .
O2 O 0.2869(6) 0.03872(13) 0.6371(3) 0.0286(9) Uani 1 1 d .
O3 O 0.8495(8) 0.15021(13) 1.1103(3) 0.0354(10) Uani 1 1 d .
O4 O 0.9528(8) 0.10045(14) 1.2489(3) 0.0371(10) Uani 1 1 d .
O5 O 0.2726(8) 0.16264(13) 0.4611(4) 0.0340(9) Uani 1 1 d .
O6 O 0.4388(8) 0.10859(14) 0.3588(4) 0.0409(11) Uani 1 1 d .
O7 O 0.5329(7) 0.16617(13) 0.2870(4) 0.0302(9) Uani 1 1 d .
O8 O 0.3290(6) 0.21815(12) 0.3696(4) 0.0275(8) Uani 1 1 d .
O9 O 0.3347(6) 0.22336(13) 0.0827(3) 0.0256(8) Uani 1 1 d .
O10 O 0.1887(6) 0.28374(14) 0.1775(3) 0.0331(9) Uani 1 1 d .
O11 O -0.1526(6) 0.28603(13) 0.0068(3) 0.0310(9) Uani 1 1 d .
O12 O -0.0200(6) 0.21885(12) -0.0772(3) 0.0233(8) Uani 1 1 d .
O13 O 0.6019(6) 0.05207(13) 0.5523(4) 0.0311(9) Uani 1 1 d .
O14 O 0.2198(7) 0.01148(13) 0.3844(3) 0.0318(9) Uani 1 1 d .
O15 O -0.1785(7) 0.04687(14) 0.3865(4) 0.0400(11) Uani 1 1 d D
H15A H -0.3053 0.0604 0.3591 0.060 Uiso 1 1 d RD
H15B H -0.2127 0.0203 0.3823 0.060 Uiso 1 1 d RD
O16 O -0.0446(7) 0.12179(16) 0.5279(4) 0.0437(11) Uani 1 1 d D
H16A H -0.0827 0.1305 0.4577 0.066 Uiso 1 1 d RD
H16B H -0.0278 0.1447 0.5678 0.066 Uiso 1 1 d RD
O17 O 0.6542(8) 0.31109(15) 0.1950(4) 0.0473(12) Uani 1 1 d D
H17A H 0.6452 0.2929 0.1436 0.071 Uiso 1 1 d RD
H17B H 0.5241 0.3235 0.1625 0.071 Uiso 1 1 d RD
O18 O 0.8428(6) 0.22039(14) 0.2335(4) 0.0305(9) Uani 1 1 d .
H18A H 0.8869 0.2373 0.1970 0.037 Uiso 1 1 d R
H18B H 0.8896 0.1944 0.2472 0.037 Uiso 1 1 d R
O19 O 0.5399(7) 0.30001(14) 0.4323(4) 0.0307(9) Uani 1 1 d D
C3 C 0.7430(8) -0.00006(17) 0.9960(4) 0.0182(9) Uani 1 1 d .
C2 C 0.6092(9) 0.01209(17) 0.8758(5) 0.0221(10) Uani 1 1 d .
H2 H 0.5493 -0.0093 0.8173 0.027 Uiso 1 1 calc R
C1 C 0.5635(8) 0.05490(17) 0.8414(4) 0.0207(10) Uani 1 1 d .
C6 C 0.6522(8) 0.08751(16) 0.9285(4) 0.0180(10) Uani 1 1 d .
H6 H 0.6253 0.1164 0.9057 0.022 Uiso 1 1 calc R
C5 C 0.7797(8) 0.07665(17) 1.0483(4) 0.0184(10) Uani 1 1 d .
C4 C 0.8241(8) 0.03309(16) 1.0814(4) 0.0193(10) Uani 1 1 d .
H4 H 0.9096 0.0260 1.1622 0.023 Uiso 1 1 calc R
C8 C 0.4211(8) 0.06705(18) 0.7113(4) 0.0206(10) Uani 1 1 d .
C7 C 0.8667(8) 0.11172(18) 1.1420(4) 0.0224(10) Uani 1 1 d .
C14 C 0.4455(9) 0.14864(17) 0.3416(5) 0.0223(10) Uani 1 1 d .
C15 C 0.3395(9) 0.17880(18) 0.3958(5) 0.0241(11) Uani 1 1 d .
C16 C 0.1267(8) 0.23445(16) 0.0216(5) 0.0202(10) Uani 1 1 d .
C17 C 0.0488(8) 0.27125(17) 0.0739(5) 0.0214(10) Uani 1 1 d .
C18 C 0.3896(9) -0.01186(18) 0.4511(5) 0.0245(11) Uani 1 1 d .
C9 C 0.7962(8) -0.04631(17) 1.0329(4) 0.0188(10) Uani 1 1 d .
C10 C 0.7120(10) -0.07958(18) 0.9476(5) 0.0272(12) Uani 1 1 d .
H10 H 0.6178 -0.0729 0.8670 0.033 Uiso 1 1 calc R
C13 C 0.9305(9) -0.05813(18) 1.1534(5) 0.0259(11) Uani 1 1 d .
H13 H 0.9842 -0.0371 1.2129 0.031 Uiso 1 1 calc R
H19B H 0.622(14) 0.319(2) 0.485(6) 0.11(4) Uiso 1 1 d D
H19A H 0.474(12) 0.286(2) 0.462(6) 0.06(3) Uiso 1 1 d D

loop_
_atom_site_aniso_label
_atom_site_aniso_U_11
_atom_site_aniso_U_22
_atom_site_aniso_U_33
_atom_site_aniso_U_23
_atom_site_aniso_U_13
_atom_site_aniso_U_12
C11 0.033(3) 0.025(3) 0.034(3) -0.005(2) 0.016(3) -0.006(2)
N1 0.034(3) 0.022(2) 0.041(3) 0.008(2) 0.018(2) 0.004(2)
C12 0.036(3) 0.020(3) 0.036(3) 0.008(2) 0.014(3) 0.005(2)
Pr1 0.01321(14) 0.01731(15) 0.01377(14) 0.00075(9) 0.00261(11) -0.00163(9)
Pr2 0.02014(15) 0.01550(15) 0.01273(14) 0.00110(9) 0.00553(11) 0.00027(10)
O1 0.036(2) 0.0184(19) 0.0171(18) 0.0030(15) 0.0064(16) -0.0004(16)
O2 0.033(2) 0.027(2) 0.0166(19) 0.0005(15) 0.0061(16) -0.0081(17)
O3 0.054(3) 0.021(2) 0.019(2) 0.0013(16) 0.0099(19) 0.0060(19)
O4 0.058(3) 0.025(2) 0.0127(18) 0.0000(16) 0.0060(18) 0.000(2)
O5 0.057(3) 0.024(2) 0.031(2) -0.0050(17) 0.030(2) -0.0090(19)
O6 0.050(3) 0.022(2) 0.066(3) 0.009(2) 0.041(2) 0.0031(19)
O7 0.036(2) 0.027(2) 0.035(2) 0.0010(16) 0.0233(19) -0.0018(17)
O8 0.0259(19) 0.0199(19) 0.041(2) 0.0028(17) 0.0199(18) -0.0007(15)
O9 0.0147(16) 0.033(2) 0.0200(19) -0.0009(16) 0.0015(14) 0.0074(15)
O10 0.0245(19) 0.039(2) 0.021(2) -0.0068(17) 0.0001(16) 0.0055(18)
O11 0.0192(18) 0.030(2) 0.028(2) -0.0061(17) 0.0001(16) 0.0089(16)
O12 0.0198(17) 0.0247(19) 0.0164(18) -0.0020(15) 0.0023(14) 0.0003(15)
O13 0.027(2) 0.022(2) 0.037(2) 0.0000(17) 0.0112(18) 0.0042(16)
O14 0.031(2) 0.027(2) 0.023(2) -0.0024(16) 0.0029(16) 0.0108(17)
O15 0.034(2) 0.030(2) 0.063(3) -0.006(2) 0.029(2) -0.0118(19)
O16 0.040(2) 0.041(3) 0.055(3) -0.008(2) 0.028(2) 0.005(2)
O17 0.040(2) 0.041(3) 0.037(3) 0.018(2) 0.002(2) -0.002(2)
O18 0.0252(19) 0.031(2) 0.038(2) -0.0055(18) 0.0176(17) 0.0005(17)
O19 0.033(2) 0.029(2) 0.027(2) -0.0073(18) 0.0136(18) -0.0063(18)
C3 0.017(2) 0.020(2) 0.016(2) 0.0027(19) 0.0073(19) 0.0004(19)
C2 0.025(3) 0.022(3) 0.018(2) -0.004(2) 0.009(2) -0.001(2)
C1 0.022(2) 0.022(3) 0.016(2) 0.0042(19) 0.009(2) 0.004(2)
C6 0.016(2) 0.016(2) 0.016(2) 0.0014(18) 0.0035(19) 0.0022(18)
C5 0.016(2) 0.022(3) 0.016(2) -0.0016(19) 0.0074(19) 0.0029(19)
C4 0.020(2) 0.019(2) 0.015(2) 0.0008(19) 0.0060(19) 0.0018(19)
C8 0.018(2) 0.025(3) 0.015(2) -0.0009(19) 0.0058(19) 0.003(2)
C7 0.021(2) 0.023(3) 0.017(2) 0.001(2) 0.005(2) 0.005(2)
C14 0.021(2) 0.019(3) 0.023(3) 0.002(2) 0.008(2) -0.003(2)
C15 0.022(3) 0.024(3) 0.023(3) -0.002(2) 0.009(2) -0.007(2)
C16 0.019(2) 0.017(2) 0.024(3) 0.003(2) 0.009(2) 0.0018(19)
C17 0.018(2) 0.021(3) 0.021(3) 0.001(2) 0.006(2) -0.0004(19)
C18 0.029(3) 0.027(3) 0.018(3) 0.000(2) 0.012(2) 0.007(2)
C9 0.019(2) 0.020(2) 0.024(3) 0.0001(19) 0.015(2) -0.0009(19)
C10 0.035(3) 0.022(3) 0.020(3) 0.000(2) 0.010(2) 0.000(2)
C13 0.030(3) 0.022(3) 0.023(3) 0.001(2) 0.012(2) 0.003(2)

loop_
_atom_type_symbol
_atom_type_description
_atom_type_scat_dispersion_real
_atom_type_scat_dispersion_imag
_atom_type_scat_source
C C 0.0033 0.0016 'International Tables Vol C Tables 4.2.6.8 and 6.1.1.4'
H H 0.0000 0.0000 'International Tables Vol C Tables 4.2.6.8 and 6.1.1.4'
N N 0.0061 0.0033 'International Tables Vol C Tables 4.2.6.8 and 6.1.1.4'
O O 0.0106 0.0060 'International Tables Vol C Tables 4.2.6.8 and 6.1.1.4'
Pr Pr -0.2180 2.8214 'International Tables Vol C Tables 4.2.6.8 and 6.1.1.4'

loop_
_geom_angle_atom_site_label_1
_geom_angle_atom_site_label_2
_geom_angle_atom_site_label_3
_geom_angle
_geom_angle_site_symmetry_1
_geom_angle_site_symmetry_3
N1 C11 C10 120.9(6) . .
N1 C11 H11 119.6 . .
C10 C11 H11 119.6 . .
C11 N1 C12 121.1(5) . .
C11 N1 H1 124(5) . .
C12 N1 H1 115(5) . .
N1 C12 C13 120.2(5) . .
N1 C12 H12 119.9 . .
C13 C12 H12 119.9 . .
O18 Pr1 O8 139.06(14) . .
O18 Pr1 O19 143.93(13) . .
O8 Pr1 O19 69.34(14) . .
O18 Pr1 O7 74.73(13) . .
O8 Pr1 O7 64.65(12) . .
O19 Pr1 O7 129.97(13) . .
O18 Pr1 O9 72.97(12) . .
O8 Pr1 O9 96.58(13) . .
O19 Pr1 O9 135.51(13) . .
O7 Pr1 O9 69.73(13) . .
O18 Pr1 O10 129.48(13) . .
O8 Pr1 O10 72.55(14) . .
O19 Pr1 O10 72.14(13) . .
O7 Pr1 O10 110.13(14) . .
O9 Pr1 O10 63.37(12) . .
O18 Pr1 O12 69.22(12) . 4_666
O8 Pr1 O12 128.19(12) . 4_666
O19 Pr1 O12 74.96(13) . 4_666
O7 Pr1 O12 120.71(13) . 4_666
O9 Pr1 O12 134.89(12) . 4_666
O10 Pr1 O12 129.15(13) . 4_666
O18 Pr1 O11 88.99(14) . 4_666
O8 Pr1 O11 73.59(13) . 4_666
O19 Pr1 O11 78.54(14) . 4_666
O7 Pr1 O11 70.78(13) . 4_666
O9 Pr1 O11 139.63(13) . 4_666
O10 Pr1 O11 141.15(13) . 4_666
O12 Pr1 O11 63.31(12) 4_666 4_666
O18 Pr1 O17 73.75(16) . .
O8 Pr1 O17 145.04(15) . .
O19 Pr1 O17 88.19(16) . .
O7 Pr1 O17 141.72(15) . .
O9 Pr1 O17 80.67(14) . .
O10 Pr1 O17 75.24(15) . .
O12 Pr1 O17 65.97(13) 4_666 .
O11 Pr1 O17 129.28(13) 4_666 .
O4 Pr2 O14 85.48(14) 1_454 .
O4 Pr2 O5 81.20(14) 1_454 .
O14 Pr2 O5 150.83(14) . .
O4 Pr2 O15 71.81(16) 1_454 .
O14 Pr2 O15 71.38(14) . .
O5 Pr2 O15 127.33(15) . .
O4 Pr2 O13 128.18(15) 1_454 .
O14 Pr2 O13 65.56(13) . .
O5 Pr2 O13 103.36(14) . .
O15 Pr2 O13 128.97(14) . .
O4 Pr2 O2 148.78(14) 1_454 .
O14 Pr2 O2 78.70(13) . .
O5 Pr2 O2 123.97(13) . .
O15 Pr2 O2 77.65(14) . .
O13 Pr2 O2 68.41(13) . .
O4 Pr2 O16 95.44(16) 1_454 .
O14 Pr2 O16 135.53(15) . .
O5 Pr2 O16 71.88(14) . .
O15 Pr2 O16 66.89(15) . .
O13 Pr2 O16 135.55(15) . .
O2 Pr2 O16 78.11(15) . .
O4 Pr2 O6 70.15(16) 1_454 .
O14 Pr2 O6 86.36(14) . .
O5 Pr2 O6 64.73(13) . .
O15 Pr2 O6 137.03(16) . .
O13 Pr2 O6 66.19(14) . .
O2 Pr2 O6 134.42(14) . .
O16 Pr2 O6 135.70(15) . .
O4 Pr2 O1 153.46(14) 1_454 .
O14 Pr2 O1 120.94(12) . .
O5 Pr2 O1 73.98(13) . .
O15 Pr2 O1 116.58(14) . .
O13 Pr2 O1 68.14(13) . .
O2 Pr2 O1 50.99(12) . .
O16 Pr2 O1 68.18(14) . .
O6 Pr2 O1 106.38(14) . .
O4 Pr2 H16A 77.0 1_454 .
O14 Pr2 H16A 137.8 . .
O5 Pr2 H16A 63.5 . .
O15 Pr2 H16A 66.7 . .
O13 Pr2 H16A 151.5 . .
O2 Pr2 H16A 97.0 . .
O16 Pr2 H16A 19.4 . .
O6 Pr2 H16A 121.6 . .
O1 Pr2 H16A 83.6 . .
C8 O1 Pr2 92.8(3) . .
C8 O2 Pr2 93.5(3) . .
C7 O4 Pr2 165.9(4) . 1_656
C15 O5 Pr2 120.0(4) . .
C14 O6 Pr2 117.2(4) . .
C14 O7 Pr1 118.7(3) . .
C15 O8 Pr1 119.7(3) . .
C16 O9 Pr1 121.1(3) . .
C17 O10 Pr1 120.5(3) . .
C17 O11 Pr1 120.9(3) . 4_465
C16 O12 Pr1 121.2(3) . 4_465
C18 O13 Pr2 115.5(3) 3_656 .
C18 O14 Pr2 118.2(3) . .
Pr2 O15 H15A 123.2 . .
Pr2 O15 H15B 131.3 . .
H15A O15 H15B 105.5 . .
Pr2 O16 H16A 69.8 . .
Pr2 O16 H16B 133.6 . .
H16A O16 H16B 105.0 . .
Pr1 O17 H17A 86.5 . .
Pr1 O17 H17B 100.9 . .
H17A O17 H17B 105.2 . .
Pr1 O18 H18A 119.8 . .
Pr1 O18 H18B 120.2 . .
H18A O18 H18B 120.0 . .
Pr1 O19 H19B 138(6) . .
Pr1 O19 H19A 104(5) . .
H19B O19 H19A 105.9(17) . .
C2 C3 C4 117.1(5) . .
C2 C3 C9 121.9(5) . .
C4 C3 C9 121.0(4) . .
C1 C2 C3 122.0(5) . .
C1 C2 H2 119.0 . .
C3 C2 H2 119.0 . .
C2 C1 C6 119.7(5) . .
C2 C1 C8 120.8(5) . .
C6 C1 C8 119.4(5) . .
C5 C6 C1 119.9(5) . .
C5 C6 H6 120.1 . .
C1 C6 H6 120.1 . .
C6 C5 C4 119.6(5) . .
C6 C5 C7 119.7(5) . .
C4 C5 C7 120.7(4) . .
C5 C4 C3 121.7(5) . .
C5 C4 H4 119.1 . .
C3 C4 H4 119.1 . .
O1 C8 O2 121.9(5) . .
O1 C8 C1 119.4(5) . .
O2 C8 C1 118.6(5) . .
O3 C7 O4 123.0(5) . .
O3 C7 C5 119.4(5) . .
O4 C7 C5 117.6(5) . .
O7 C14 O6 126.5(5) . .
O7 C14 C15 116.8(5) . .
O6 C14 C15 116.7(5) . .
O5 C15 O8 125.6(5) . .
O5 C15 C14 118.2(5) . .
O8 C15 C14 116.2(5) . .
O12 C16 O9 126.2(5) . .
O12 C16 C17 117.7(4) . .
O9 C16 C17 116.1(4) . .
O10 C17 O11 126.1(5) . .
O10 C17 C16 117.3(4) . .
O11 C17 C16 116.5(4) . .
O13 C18 O14 126.3(5) 3_656 .
O13 C18 C18 117.0(6) 3_656 3_656
O14 C18 C18 116.7(6) . 3_656
C13 C9 C10 117.5(5) . .
C13 C9 C3 121.5(5) . .
C10 C9 C3 121.0(5) . .
C11 C10 C9 120.5(5) . .
C11 C10 H10 119.7 . .
C9 C10 H10 119.7 . .
C12 C13 C9 119.8(5) . .
C12 C13 H13 120.1 . .
C9 C13 H13 120.1 . .

loop_
_geom_bond_atom_site_label_1
_geom_bond_atom_site_label_2
_geom_bond_distance
_geom_bond_site_symmetry_2
C11 N1 1.334(8) .
C11 C10 1.364(8) .
C11 H11 0.9300 .
N1 C12 1.356(8) .
N1 H1 0.92(8) .
C12 C13 1.384(8) .
C12 H12 0.9300 .
Pr1 O18 2.444(4) .
Pr1 O8 2.456(4) .
Pr1 O19 2.492(4) .
Pr1 O7 2.515(4) .
Pr1 O9 2.534(4) .
Pr1 O10 2.558(4) .
Pr1 O12 2.561(4) 4_666
Pr1 O11 2.573(4) 4_666
Pr1 O17 2.578(4) .
Pr2 O4 2.371(4) 1_454
Pr2 O14 2.449(4) .
Pr2 O5 2.466(4) .
Pr2 O15 2.524(4) .
Pr2 O13 2.530(4) .
Pr2 O2 2.555(4) .
Pr2 O16 2.563(4) .
Pr2 O6 2.567(4) .
Pr2 O1 2.582(4) .
Pr2 H16A 2.4056 .
O1 C8 1.253(6) .
O2 C8 1.277(6) .
O3 C7 1.246(7) .
O4 C7 1.248(6) .
O4 Pr2 2.371(4) 1_656
O5 C15 1.243(6) .
O6 C14 1.264(7) .
O7 C14 1.246(6) .
O8 C15 1.256(7) .
O9 C16 1.259(6) .
O10 C17 1.249(6) .
O11 C17 1.269(6) .
O11 Pr1 2.573(4) 4_465
O12 C16 1.252(6) .
O12 Pr1 2.561(3) 4_465
O13 C18 1.247(7) 3_656
O14 C18 1.255(6) .
O15 H15A 0.8498 .
O15 H15B 0.8480 .
O16 H16A 0.8515 .
O16 H16B 0.8491 .
O17 H17A 0.8502 .
O17 H17B 0.8479 .
O18 H18A 0.8499 .
O18 H18B 0.8501 .
O19 H19B 0.846(10) .
O19 H19A 0.848(10) .
C3 C2 1.399(7) .
C3 C4 1.401(7) .
C3 C9 1.494(7) .
C2 C1 1.381(7) .
C2 H2 0.9300 .
C1 C6 1.402(7) .
C1 C8 1.505(7) .
C6 C5 1.381(7) .
C6 H6 0.9300 .
C5 C4 1.400(7) .
C5 C7 1.507(7) .
C4 H4 0.9300 .
C14 C15 1.538(8) .
C16 C17 1.543(7) .
C18 O13 1.247(7) 3_656
C18 C18 1.566(11) 3_656
C9 C13 1.400(7) .
C9 C10 1.402(7) .
C10 H10 0.9300 .
C13 H13 0.9300 .

loop_
_geom_torsion_atom_site_label_1
_geom_torsion_atom_site_label_2
_geom_torsion_atom_site_label_3
_geom_torsion_atom_site_label_4
_geom_torsion
_geom_torsion_site_symmetry_1
_geom_torsion_site_symmetry_4
C10 C11 N1 C12 0.2(9) . .
C11 N1 C12 C13 0.4(9) . .
O4 Pr2 O1 C8 152.1(3) 1_454 .
O14 Pr2 O1 C8 -34.0(3) . .
O5 Pr2 O1 C8 173.5(3) . .
O15 Pr2 O1 C8 49.3(3) . .
O13 Pr2 O1 C8 -74.5(3) . .
O2 Pr2 O1 C8 4.8(3) . .
O16 Pr2 O1 C8 97.0(3) . .
O6 Pr2 O1 C8 -129.7(3) . .
O4 Pr2 O2 C8 -156.9(3) 1_454 .
O14 Pr2 O2 C8 142.0(3) . .
O5 Pr2 O2 C8 -17.8(4) . .
O15 Pr2 O2 C8 -144.8(3) . .
O13 Pr2 O2 C8 74.0(3) . .
O16 Pr2 O2 C8 -76.2(3) . .
O6 Pr2 O2 C8 68.7(4) . .
O1 Pr2 O2 C8 -4.7(3) . .
O4 Pr2 O5 C15 -56.2(4) 1_454 .
O14 Pr2 O5 C15 7.6(6) . .
O15 Pr2 O5 C15 -115.2(4) . .
O13 Pr2 O5 C15 71.1(4) . .
O2 Pr2 O5 C15 143.9(4) . .
O16 Pr2 O5 C15 -154.9(5) . .
O6 Pr2 O5 C15 15.9(4) . .
O1 Pr2 O5 C15 133.3(4) . .
O4 Pr2 O6 C14 77.5(4) 1_454 .
O14 Pr2 O6 C14 164.0(4) . .
O5 Pr2 O6 C14 -12.0(4) . .
O15 Pr2 O6 C14 106.5(4) . .
O13 Pr2 O6 C14 -131.2(5) . .
O2 Pr2 O6 C14 -125.7(4) . .
O16 Pr2 O6 C14 0.5(5) . .
O1 Pr2 O6 C14 -74.8(4) . .
O18 Pr1 O7 C14 161.2(4) . .
O8 Pr1 O7 C14 -13.6(4) . .
O19 Pr1 O7 C14 11.3(5) . .
O9 Pr1 O7 C14 -121.7(4) . .
O10 Pr1 O7 C14 -71.8(4) . .
O12 Pr1 O7 C14 107.3(4) 4_666 .
O11 Pr1 O7 C14 66.8(4) 4_666 .
O17 Pr1 O7 C14 -163.4(4) . .
O18 Pr1 O8 C15 10.3(5) . .
O19 Pr1 O8 C15 -141.8(4) . .
O7 Pr1 O8 C15 18.0(4) . .
O9 Pr1 O8 C15 81.9(4) . .
O10 Pr1 O8 C15 141.3(4) . .
O12 Pr1 O8 C15 -92.3(4) 4_666 .
O11 Pr1 O8 C15 -58.1(4) 4_666 .
O17 Pr1 O8 C15 165.0(4) . .
O18 Pr1 O9 C16 -165.0(4) . .
O8 Pr1 O9 C16 55.5(4) . .
O19 Pr1 O9 C16 -11.6(5) . .
O7 Pr1 O9 C16 115.4(4) . .
O10 Pr1 O9 C16 -11.2(4) . .
O12 Pr1 O9 C16 -131.0(4) 4_666 .
O11 Pr1 O9 C16 127.9(4) 4_666 .
O17 Pr1 O9 C16 -89.3(4) . .
O18 Pr1 O10 C17 39.6(5) . .
O8 Pr1 O10 C17 -100.5(4) . .
O19 Pr1 O10 C17 -173.8(4) . .
O7 Pr1 O10 C17 -46.9(4) . .
O9 Pr1 O10 C17 6.5(4) . .
O12 Pr1 O10 C17 134.0(4) 4_666 .
O11 Pr1 O10 C17 -130.9(4) 4_666 .
O17 Pr1 O10 C17 93.3(4) . .
O4 Pr2 O13 C18 -84.0(4) 1_454 3_656
O14 Pr2 O13 C18 -21.8(4) . 3_656
O5 Pr2 O13 C18 -173.2(4) . 3_656
O15 Pr2 O13 C18 13.2(4) . 3_656
O2 Pr2 O13 C18 65.2(4) . 3_656
O16 Pr2 O13 C18 109.2(4) . 3_656
O6 Pr2 O13 C18 -119.0(4) . 3_656
O1 Pr2 O13 C18 120.4(4) . 3_656
O4 Pr2 O14 C18 157.7(4) 1_454 .
O5 Pr2 O14 C18 94.8(5) . .
O15 Pr2 O14 C18 -130.0(4) . .
O13 Pr2 O14 C18 21.9(4) . .
O2 Pr2 O14 C18 -49.4(4) . .
O16 Pr2 O14 C18 -109.2(4) . .
O6 Pr2 O14 C18 87.3(4) . .
O1 Pr2 O14 C18 -19.6(5) . .
C4 C3 C2 C1 1.9(7) . .
C9 C3 C2 C1 -178.7(5) . .
C3 C2 C1 C6 -0.1(8) . .
C3 C2 C1 C8 179.4(4) . .
C2 C1 C6 C5 -1.7(7) . .
C8 C1 C6 C5 178.8(4) . .
C1 C6 C5 C4 1.6(7) . .
C1 C6 C5 C7 -177.5(4) . .
C6 C5 C4 C3 0.2(7) . .
C7 C5 C4 C3 179.4(4) . .
C2 C3 C4 C5 -1.9(7) . .
C9 C3 C4 C5 178.7(4) . .
Pr2 O1 C8 O2 -8.8(5) . .
Pr2 O1 C8 C1 169.8(4) . .
Pr2 O2 C8 O1 8.9(5) . .
Pr2 O2 C8 C1 -169.7(4) . .
C2 C1 C8 O1 -157.6(5) . .
C6 C1 C8 O1 21.9(7) . .
C2 C1 C8 O2 21.0(7) . .
C6 C1 C8 O2 -159.5(5) . .
Pr2 O4 C7 O3 -72.3(18) 1_656 .
Pr2 O4 C7 C5 107.9(15) 1_656 .
C6 C5 C7 O3 -9.5(7) . .
C4 C5 C7 O3 171.3(5) . .
C6 C5 C7 O4 170.2(5) . .
C4 C5 C7 O4 -8.9(7) . .
Pr1 O7 C14 O6 -169.3(5) . .
Pr1 O7 C14 C15 9.4(6) . .
Pr2 O6 C14 O7 -172.9(4) . .
Pr2 O6 C14 C15 8.4(6) . .
Pr2 O5 C15 O8 161.9(4) . .
Pr2 O5 C15 C14 -18.4(6) . .
Pr1 O8 C15 O5 159.2(4) . .
Pr1 O8 C15 C14 -20.5(6) . .
O7 C14 C15 O5 -172.7(5) . .
O6 C14 C15 O5 6.1(8) . .
O7 C14 C15 O8 7.1(7) . .
O6 C14 C15 O8 -174.1(5) . .
Pr1 O12 C16 O9 -171.3(4) 4_465 .
Pr1 O12 C16 C17 7.8(6) 4_465 .
Pr1 O9 C16 O12 -166.6(4) . .
Pr1 O9 C16 C17 14.3(6) . .
Pr1 O10 C17 O11 177.7(4) . .
Pr1 O10 C17 C16 -2.5(6) . .
Pr1 O11 C17 O10 -177.3(4) 4_465 .
Pr1 O11 C17 C16 2.9(6) 4_465 .
O12 C16 C17 O10 173.1(5) . .
O9 C16 C17 O10 -7.7(7) . .
O12 C16 C17 O11 -7.1(7) . .
O9 C16 C17 O11 172.1(5) . .
Pr2 O14 C18 O13 158.5(4) . 3_656
Pr2 O14 C18 C18 -20.5(7) . 3_656
C2 C3 C9 C13 179.9(5) . .
C4 C3 C9 C13 -0.7(7) . .
C2 C3 C9 C10 -0.4(7) . .
C4 C3 C9 C10 178.9(5) . .
N1 C11 C10 C9 0.8(9) . .
C13 C9 C10 C11 -2.2(8) . .
C3 C9 C10 C11 178.1(5) . .
N1 C12 C13 C9 -1.9(9) . .
C10 C9 C13 C12 2.7(7) . .
C3 C9 C13 C12 -177.6(5) . .
